data_7220925
loop_
_publ_author_name
'Garc\'ia-Deibe, Ana M.'
'Portela-Garc\'ia, Cristina'
'Fondo, Matilde'
'Sanmartin, Jesus'

_publ_section_title
;
 Controlling ring-chain tautomerism through steric hindrance
;
_journal_name_full 'RSC Adv.'
_journal_paper_doi 10.1039/C5RA10132H
_journal_year 2015
_chemical_formula_moiety 'C21 H20 N2 O4 S'
_chemical_formula_sum 'C21 H20 N2 O4 S'
_chemical_formula_weight 396.45
_chemical_name_systematic
;
 ?
;
_chemical_properties_physical Thermocromic
_space_group_crystal_system triclinic
_space_group_IT_number 2
_space_group_name_Hall '-P 1'
_space_group_name_H-M_alt 'P -1'
_symmetry_space_group_name_Hall '-P 1'
_symmetry_space_group_name_H-M 'P -1'
_atom_sites_solution_hydrogens mixed
_audit_creation_method SHELXL-2013
_audit_update_record
;
2015-05-22 deposited with the CCDC.
2015-06-26 downloaded from the CCDC.
;
_cell_angle_alpha 68.918(5)
_cell_angle_beta 67.153(4)
_cell_angle_gamma 88.425(6)
_cell_formula_units_Z 2
_cell_length_a 8.979(4)
_cell_length_b 10.358(5)
_cell_length_c 12.109(6)
_cell_measurement_reflns_used 24
_cell_measurement_temperature 293(2)
_cell_measurement_theta_max 42.53
_cell_measurement_theta_min 22.85
_cell_volume 960.1(8)
_computing_cell_refinement 'CAD4 Express (Enraf Nonius, 1994)'
_computing_data_collection 'CAD4 Express (Enraf Nonius, 1994)'
_computing_data_reduction 'XCAD4 (Harms & Wocadlo, 1995)'
_computing_structure_refinement 'SHELXL-2013 (Sheldrick, 2013)'
_computing_structure_solution 'SHELXS-2013 (Sheldrick, 2013)'
_diffrn_ambient_temperature 293(2)
_diffrn_measured_fraction_theta_full 0.998
_diffrn_measured_fraction_theta_max 0.997
_diffrn_measurement_device_type 'Enraf Nonius TurboCAD4'
_diffrn_measurement_method 'non-profiled omega/2theta scans'
_diffrn_radiation_type CuK\a
_diffrn_radiation_wavelength 1.54184
_diffrn_reflns_av_R_equivalents 0.0168
_diffrn_reflns_av_unetI/netI 0.0187
_diffrn_reflns_laue_measured_fraction_full 0.998
_diffrn_reflns_laue_measured_fraction_max 0.997
_diffrn_reflns_limit_h_max 11
_diffrn_reflns_limit_h_min 0
_diffrn_reflns_limit_k_max 12
_diffrn_reflns_limit_k_min -12
_diffrn_reflns_limit_l_max 15
_diffrn_reflns_limit_l_min -13
_diffrn_reflns_number 4133
_diffrn_reflns_point_group_measured_fraction_full 0.998
_diffrn_reflns_point_group_measured_fraction_max 0.997
_diffrn_reflns_theta_full 67.684
_diffrn_reflns_theta_max 74.082
_diffrn_reflns_theta_min 4.281
_diffrn_source 'Enraf Nonius FR590'
_diffrn_standards_decay_% 0
_diffrn_standards_interval_time 120
_diffrn_standards_number 3
_exptl_absorpt_coefficient_mu 1.757
_exptl_absorpt_correction_T_max 0.8183
_exptl_absorpt_correction_T_min 0.6965
_exptl_absorpt_correction_type psi-scan
_exptl_absorpt_process_details
;
North A.C.T., Phillips D.C. & Mathews F.S. (1968) Acta. Cryst. A24, 351
Number of psi-scan sets used was   7
Theta correction was applied.
Weighted transmission curves were used.
No Fourier smoothing was applied.
;
_exptl_crystal_colour orange
_exptl_crystal_density_diffrn 1.371
_exptl_crystal_description prism
_exptl_crystal_F_000 416
_exptl_crystal_size_max 0.39
_exptl_crystal_size_mid 0.28
_exptl_crystal_size_min 0.11
_refine_diff_density_max 0.400
_refine_diff_density_min -0.296
_refine_diff_density_rms 0.058
_refine_ls_extinction_coef 0.0053(8)
_refine_ls_extinction_expression Fc^*^=kFc[1+0.001xFc^2^\l^3^/sin(2\q)]^-1/4^
_refine_ls_extinction_method SHELXL
_refine_ls_goodness_of_fit_ref 1.068
_refine_ls_hydrogen_treatment mixed
_refine_ls_matrix_type full
_refine_ls_number_parameters 272
_refine_ls_number_reflns 3877
_refine_ls_number_restraints 0
_refine_ls_restrained_S_all 1.068
_refine_ls_R_factor_all 0.0594
_refine_ls_R_factor_gt 0.0459
_refine_ls_shift/su_max 0.000
_refine_ls_shift/su_mean 0.000
_refine_ls_structure_factor_coef Fsqd
_refine_ls_weighting_details 'w=1/[\s^2^(Fo^2^)+(0.0849P)^2^+0.1293P] where P=(Fo^2^+2Fc^2^)/3'
_refine_ls_weighting_scheme calc
_refine_ls_wR_factor_gt 0.1280
_refine_ls_wR_factor_ref 0.1375
_reflns_Friedel_coverage 0.000
_reflns_number_gt 3207
_reflns_number_total 3877
_reflns_threshold_expression 'I > 2\s(I)'
_cod_data_source_file c5ra10132h2.cif
_cod_data_source_block shelx
_cod_database_code 7220925
_shelx_space_group_comment
;
The symmetry employed for this shelxl refinement is uniquely defined
by the following loop, which should always be used as a source of
symmetry information in preference to the above space-group names.
They are only intended as comments.
;
_shelx_estimated_absorpt_t_min 0.547
_shelx_estimated_absorpt_t_max 0.830
_shelxl_version_number 2013-4

loop_
_space_group_symop_operation_xyz
'x, y, z'
'-x, -y, -z'

loop_
_atom_site_label
_atom_site_type_symbol
_atom_site_fract_x
_atom_site_fract_y
_atom_site_fract_z
_atom_site_U_iso_or_equiv
_atom_site_adp_type
_atom_site_occupancy
_atom_site_site_symmetry_order
_atom_site_calc_flag
_atom_site_refinement_flags_posn
_atom_site_refinement_flags_adp
_atom_site_refinement_flags_occupancy
_atom_site_disorder_assembly
_atom_site_disorder_group
S1 S 0.75005(5) -0.42130(4) 0.51948(4) 0.05747(17) Uani 1 1 d . . . . .
O1 O 0.79715(19) -0.55407(13) 0.57676(14) 0.0719(4) Uani 1 1 d . . . . .
O2 O 0.59594(18) -0.38494(16) 0.58693(15) 0.0785(4) Uani 1 1 d . . . . .
C1 C 0.7623(2) -0.40358(19) 0.36593(19) 0.0576(4) Uani 1 1 d . . . . .
C2 C 0.8855(3) -0.4541(2) 0.2883(2) 0.0739(6) Uani 1 1 d . . . . .
H2 H 0.9556 -0.5069 0.3204 0.089 Uiso 1 1 calc R U . . .
C3 C 0.9046(3) -0.4264(3) 0.1630(2) 0.0827(7) Uani 1 1 d . . . . .
H3 H 0.9885 -0.4609 0.1115 0.099 Uiso 1 1 calc R U . . .
C4 C 0.8031(3) -0.3493(2) 0.1123(2) 0.0687(5) Uani 1 1 d . . . . .
C5 C 0.6799(3) -0.3018(3) 0.1910(3) 0.0895(7) Uani 1 1 d . . . . .
H5 H 0.6088 -0.2504 0.1590 0.107 Uiso 1 1 calc R U . . .
C6 C 0.6578(3) -0.3280(3) 0.3169(2) 0.0842(7) Uani 1 1 d . . . . .
H6 H 0.5725 -0.2947 0.3685 0.101 Uiso 1 1 calc R U . . .
N1 N 0.8881(2) -0.30495(15) 0.49507(15) 0.0563(4) Uani 1 1 d . . . . .
C7 C 0.8778(3) -0.15818(17) 0.42402(17) 0.0587(4) Uani 1 1 d . . . . .
H7A H 0.8168 -0.1559 0.3726 0.070 Uiso 1 1 calc R U . . .
H7B H 0.9871 -0.1116 0.3647 0.070 Uiso 1 1 calc R U . . .
C8 C 0.7987(2) -0.07758(16) 0.50859(15) 0.0472(4) Uani 1 1 d . . . . .
C9 C 0.7817(3) -0.12131(19) 0.63626(17) 0.0598(4) Uani 1 1 d . . . . .
H9 H 0.8146 -0.2061 0.6733 0.072 Uiso 1 1 calc R U . . .
C10 C 0.7168(3) -0.0412(2) 0.70893(19) 0.0724(6) Uani 1 1 d . . . . .
H10 H 0.7041 -0.0731 0.7947 0.087 Uiso 1 1 calc R U . . .
C11 C 0.6710(4) 0.0851(3) 0.6547(2) 0.0841(7) Uani 1 1 d . . . . .
H11 H 0.6299 0.1401 0.7032 0.101 Uiso 1 1 calc R U . . .
C12 C 0.6857(3) 0.1312(2) 0.5286(2) 0.0766(6) Uani 1 1 d . . . . .
H12 H 0.6551 0.2174 0.4920 0.092 Uiso 1 1 calc R U . . .
C13 C 0.7460(2) 0.04917(17) 0.45610(15) 0.0504(4) Uani 1 1 d . . . . .
C14 C 0.6816(2) 0.18446(17) 0.27794(16) 0.0526(4) Uani 1 1 d . . . . .
H14 H 0.6170 0.2325 0.3269 0.063 Uiso 1 1 calc R U . A 2
C15 C 0.6929(2) 0.21705(17) 0.14918(15) 0.0485(4) Uani 1 1 d . . . . .
C20 C 0.7827(2) 0.14097(17) 0.07574(16) 0.0492(4) Uani 1 1 d . . . . .
C19 C 0.7841(2) 0.1699(2) -0.04756(17) 0.0583(4) Uani 1 1 d . . . . .
C18 C 0.7014(3) 0.2732(2) -0.09573(18) 0.0632(5) Uani 1 1 d . . . . .
H18 H 0.7038 0.2926 -0.1776 0.076 Uiso 1 1 calc R U . . .
C17 C 0.6140(3) 0.3493(2) -0.02347(19) 0.0674(5) Uani 1 1 d . . . . .
H17 H 0.5588 0.4192 -0.0575 0.081 Uiso 1 1 calc R U . . .
C16 C 0.6087(3) 0.3220(2) 0.09741(19) 0.0654(5) Uani 1 1 d . . . . .
H16 H 0.5493 0.3730 0.1454 0.078 Uiso 1 1 calc R U . . .
C40 C 0.8300(4) -0.3136(3) -0.0270(3) 0.0919(7) Uani 1 1 d . . . . .
H40A H 0.9214 -0.3555 -0.0674 0.138 Uiso 0.50(4) 1 calc R U P B 1
H40B H 0.8515 -0.2141 -0.0722 0.138 Uiso 0.50(4) 1 calc R U P B 1
H40C H 0.7343 -0.3485 -0.0300 0.138 Uiso 0.50(4) 1 calc R U P B 1
H40D H 0.7501 -0.2566 -0.0457 0.138 Uiso 0.50(4) 1 calc R U P B 2
H40E H 0.8200 -0.3980 -0.0409 0.138 Uiso 0.50(4) 1 calc R U P B 2
H40F H 0.9371 -0.2636 -0.0830 0.138 Uiso 0.50(4) 1 calc R U P B 2
N2 N 0.75875(19) 0.09048(15) 0.32722(14) 0.0519(3) Uani 1 1 d . . . C 2
O3 O 0.86699(19) 0.04207(14) 0.11858(13) 0.0674(4) Uani 1 1 d . . . D 2
O4 O 0.8687(3) 0.0975(2) -0.11988(16) 0.0929(6) Uani 1 1 d . . . E 2
H1A H 0.980(3) -0.333(3) 0.474(2) 0.086(8) Uiso 1 1 d . . . F 2
H3P H 0.846(6) 0.044(4) 0.199(6) 0.103(19) Uiso 0.67(7) 1 d . . P G 3
H3P' H 0.803(6) 0.048(5) 0.288(6) 0.03(2) Uiso 0.33(7) 1 d . . P G 4
H4P H 0.937(5) 0.055(4) -0.092(4) 0.139(13) Uiso 1 1 d . . . . .

loop_
_atom_site_aniso_label
_atom_site_aniso_U_11
_atom_site_aniso_U_22
_atom_site_aniso_U_33
_atom_site_aniso_U_23
_atom_site_aniso_U_13
_atom_site_aniso_U_12
S1 0.0623(3) 0.0449(2) 0.0522(3) -0.01074(18) -0.01797(19) 0.01809(18)
O1 0.0925(10) 0.0423(7) 0.0627(8) -0.0064(6) -0.0262(7) 0.0208(6)
O2 0.0641(8) 0.0786(10) 0.0710(9) -0.0241(7) -0.0103(7) 0.0231(7)
C1 0.0568(10) 0.0502(9) 0.0644(11) -0.0193(8) -0.0257(8) 0.0130(7)
C2 0.0850(14) 0.0767(13) 0.0764(13) -0.0369(11) -0.0440(11) 0.0424(11)
C3 0.0913(16) 0.0965(17) 0.0804(15) -0.0503(13) -0.0417(13) 0.0422(14)
C4 0.0720(12) 0.0693(12) 0.0745(13) -0.0282(10) -0.0386(10) 0.0094(10)
C5 0.0843(15) 0.116(2) 0.0924(17) -0.0450(15) -0.0570(14) 0.0434(15)
C6 0.0671(12) 0.1154(19) 0.0829(15) -0.0450(14) -0.0387(11) 0.0451(13)
N1 0.0705(9) 0.0438(7) 0.0528(8) -0.0146(6) -0.0279(7) 0.0246(7)
C7 0.0803(12) 0.0416(8) 0.0458(8) -0.0120(7) -0.0220(8) 0.0208(8)
C8 0.0562(9) 0.0430(8) 0.0429(8) -0.0143(6) -0.0226(7) 0.0107(6)
C9 0.0820(12) 0.0525(9) 0.0499(9) -0.0159(7) -0.0357(9) 0.0181(9)
C10 0.1083(17) 0.0726(13) 0.0518(10) -0.0280(9) -0.0448(11) 0.0257(12)
C11 0.134(2) 0.0829(14) 0.0668(13) -0.0489(12) -0.0561(14) 0.0500(14)
C12 0.1228(19) 0.0664(12) 0.0604(11) -0.0353(10) -0.0491(12) 0.0485(12)
C13 0.0657(10) 0.0472(8) 0.0429(8) -0.0183(7) -0.0262(7) 0.0179(7)
C14 0.0610(10) 0.0519(9) 0.0448(8) -0.0200(7) -0.0207(7) 0.0240(7)
C15 0.0553(9) 0.0466(8) 0.0424(8) -0.0146(6) -0.0214(7) 0.0199(7)
C20 0.0596(9) 0.0457(8) 0.0466(8) -0.0176(7) -0.0266(7) 0.0214(7)
C19 0.0720(11) 0.0645(10) 0.0504(9) -0.0277(8) -0.0329(8) 0.0296(9)
C18 0.0739(12) 0.0737(12) 0.0512(9) -0.0225(9) -0.0369(9) 0.0297(10)
C17 0.0783(12) 0.0699(12) 0.0578(10) -0.0197(9) -0.0377(9) 0.0396(10)
C16 0.0784(12) 0.0652(11) 0.0571(10) -0.0247(9) -0.0327(9) 0.0418(10)
C40 0.1058(19) 0.1049(19) 0.0814(16) -0.0380(14) -0.0517(15) 0.0129(15)
N2 0.0697(9) 0.0466(7) 0.0423(7) -0.0180(6) -0.0258(6) 0.0236(7)
O3 0.0974(10) 0.0670(8) 0.0560(7) -0.0319(6) -0.0440(7) 0.0512(7)
O4 0.1303(15) 0.1226(14) 0.0750(10) -0.0670(10) -0.0681(11) 0.0831(12)

loop_
_atom_type_symbol
_atom_type_description
_atom_type_scat_dispersion_real
_atom_type_scat_dispersion_imag
_atom_type_scat_source
C C 0.0181 0.0091 'International Tables Vol C Tables 4.2.6.8 and 6.1.1.4'
H H 0.0000 0.0000 'International Tables Vol C Tables 4.2.6.8 and 6.1.1.4'
N N 0.0311 0.0180 'International Tables Vol C Tables 4.2.6.8 and 6.1.1.4'
O O 0.0492 0.0322 'International Tables Vol C Tables 4.2.6.8 and 6.1.1.4'
S S 0.3331 0.5567 'International Tables Vol C Tables 4.2.6.8 and 6.1.1.4'

loop_
_geom_angle_atom_site_label_1
_geom_angle_atom_site_label_2
_geom_angle_atom_site_label_3
_geom_angle
O2 S1 O1 120.12(9)
O2 S1 N1 106.86(10)
O1 S1 N1 105.97(9)
O2 S1 C1 107.87(9)
O1 S1 C1 108.64(9)
N1 S1 C1 106.65(8)
C2 C1 C6 118.9(2)
C2 C1 S1 120.39(15)
C6 C1 S1 120.46(16)
C1 C2 C3 119.90(19)
C1 C2 H2 120.0
C3 C2 H2 120.0
C4 C3 C2 121.8(2)
C4 C3 H3 119.1
C2 C3 H3 119.1
C5 C4 C3 117.7(2)
C5 C4 C40 120.9(2)
C3 C4 C40 121.3(2)
C4 C5 C6 121.8(2)
C4 C5 H5 119.1
C6 C5 H5 119.1
C1 C6 C5 119.9(2)
C1 C6 H6 120.0
C5 C6 H6 120.0
C7 N1 S1 117.00(13)
C7 N1 H1A 118.0(18)
S1 N1 H1A 110.0(17)
N1 C7 C8 114.60(14)
N1 C7 H7A 108.6
C8 C7 H7A 108.6
N1 C7 H7B 108.6
C8 C7 H7B 108.6
H7A C7 H7B 107.6
C9 C8 C13 118.17(15)
C9 C8 C7 122.62(15)
C13 C8 C7 119.15(14)
C10 C9 C8 121.18(17)
C10 C9 H9 119.4
C8 C9 H9 119.4
C11 C10 C9 119.99(18)
C11 C10 H10 120.0
C9 C10 H10 120.0
C10 C11 C12 120.25(18)
C10 C11 H11 119.9
C12 C11 H11 119.9
C11 C12 C13 120.08(18)
C11 C12 H12 120.0
C13 C12 H12 120.0
C12 C13 C8 120.24(16)
C12 C13 N2 122.05(16)
C8 C13 N2 117.71(14)
N2 C14 C15 121.51(15)
N2 C14 H14 119.2
C15 C14 H14 119.2
C20 C15 C16 119.51(15)
C20 C15 C14 120.37(14)
C16 C15 C14 120.08(15)
O3 C20 C15 122.27(15)
O3 C20 C19 118.56(14)
C15 C20 C19 119.17(14)
O4 C19 C18 119.64(16)
O4 C19 C20 120.34(15)
C18 C19 C20 120.00(16)
C19 C18 C17 120.71(17)
C19 C18 H18 119.6
C17 C18 H18 119.6
C16 C17 C18 120.49(16)
C16 C17 H17 119.8
C18 C17 H17 119.8
C17 C16 C15 120.10(17)
C17 C16 H16 119.9
C15 C16 H16 119.9
C4 C40 H40A 109.5
C4 C40 H40B 109.5
H40A C40 H40B 109.5
C4 C40 H40C 109.5
H40A C40 H40C 109.5
H40B C40 H40C 109.5
C4 C40 H40D 109.5
C4 C40 H40E 109.5
H40D C40 H40E 109.5
C4 C40 H40F 109.5
H40D C40 H40F 109.5
H40E C40 H40F 109.5
H3P' N2 C14 117(4)
H3P' N2 C13 119(4)
C14 N2 C13 123.96(15)
H3P O3 C20 101(3)
C19 O4 H4P 111(2)

loop_
_geom_bond_atom_site_label_1
_geom_bond_atom_site_label_2
_geom_bond_distance
S1 O2 1.4278(15)
S1 O1 1.4355(13)
S1 N1 1.6177(19)
S1 C1 1.761(2)
C1 C2 1.377(3)
C1 C6 1.380(3)
C2 C3 1.379(3)
C2 H2 0.9300
C3 C4 1.375(3)
C3 H3 0.9300
C4 C5 1.365(3)
C4 C40 1.510(3)
C5 C6 1.381(3)
C5 H5 0.9300
C6 H6 0.9300
N1 C7 1.474(2)
N1 H1A 0.84(3)
C7 C8 1.506(2)
C7 H7A 0.9700
C7 H7B 0.9700
C8 C9 1.391(2)
C8 C13 1.397(2)
C9 C10 1.379(3)
C9 H9 0.9300
C10 C11 1.369(3)
C10 H10 0.9300
C11 C12 1.379(3)
C11 H11 0.9300
C12 C13 1.389(2)
C12 H12 0.9300
C13 N2 1.420(2)
C14 N2 1.284(2)
C14 C15 1.434(2)
C14 H14 0.9300
C15 C20 1.405(2)
C15 C16 1.407(2)
C20 O3 1.3312(19)
C20 C19 1.408(2)
C19 O4 1.353(2)
C19 C18 1.372(2)
C18 C17 1.389(3)
C18 H18 0.9300
C17 C16 1.369(3)
C17 H17 0.9300
C16 H16 0.9300
C40 H40A 0.9600
C40 H40B 0.9600
C40 H40C 0.9600
C40 H40D 0.9600
C40 H40E 0.9600
C40 H40F 0.9600
N2 H3P' 0.75(6)
O3 H3P 0.93(6)
O4 H4P 0.85(4)

loop_
_geom_hbond_atom_site_label_D
_geom_hbond_atom_site_label_H
_geom_hbond_atom_site_label_A
_geom_hbond_distance_DH
_geom_hbond_distance_HA
_geom_hbond_distance_DA
_geom_hbond_angle_DHA
_geom_hbond_site_symmetry_A
C14 H14 O2 0.93 2.59 3.492(2) 163.6 2_656
C18 H18 O1 0.93 2.61 3.464(3) 153.1 1_564
N1 H1A O1 0.84(3) 2.28(3) 3.107(2) 170(2) 2_746
O4 H4P O3 0.85(4) 1.98(4) 2.747(2) 150(3) 2_755

loop_
_geom_torsion_atom_site_label_1
_geom_torsion_atom_site_label_2
_geom_torsion_atom_site_label_3
_geom_torsion_atom_site_label_4
_geom_torsion
O2 S1 C1 C2 -168.97(18)
O1 S1 C1 C2 -37.3(2)
N1 S1 C1 C2 76.55(19)
O2 S1 C1 C6 16.9(2)
O1 S1 C1 C6 148.61(19)
N1 S1 C1 C6 -97.6(2)
C6 C1 C2 C3 1.3(4)
S1 C1 C2 C3 -172.89(19)
C1 C2 C3 C4 -0.2(4)
C2 C3 C4 C5 -0.9(4)
C2 C3 C4 C40 177.0(2)
C3 C4 C5 C6 0.8(4)
C40 C4 C5 C6 -177.0(3)
C2 C1 C6 C5 -1.3(4)
S1 C1 C6 C5 172.9(2)
C4 C5 C6 C1 0.2(4)
O2 S1 N1 C7 -56.94(15)
O1 S1 N1 C7 173.86(12)
C1 S1 N1 C7 58.23(14)
S1 N1 C7 C8 98.67(17)
N1 C7 C8 C9 18.5(3)
N1 C7 C8 C13 -164.18(16)
C13 C8 C9 C10 -0.9(3)
C7 C8 C9 C10 176.4(2)
C8 C9 C10 C11 -1.4(4)
C9 C10 C11 C12 1.6(4)
C10 C11 C12 C13 0.4(4)
C11 C12 C13 C8 -2.8(4)
C11 C12 C13 N2 178.1(2)
C9 C8 C13 C12 3.0(3)
C7 C8 C13 C12 -174.4(2)
C9 C8 C13 N2 -177.87(16)
C7 C8 C13 N2 4.7(3)
N2 C14 C15 C20 3.4(3)
N2 C14 C15 C16 -179.07(18)
C16 C15 C20 O3 178.85(18)
C14 C15 C20 O3 -3.6(3)
C16 C15 C20 C19 -1.1(3)
C14 C15 C20 C19 176.42(17)
O3 C20 C19 O4 0.5(3)
C15 C20 C19 O4 -179.58(19)
O3 C20 C19 C18 -178.57(19)
C15 C20 C19 C18 1.4(3)
O4 C19 C18 C17 -179.8(2)
C20 C19 C18 C17 -0.8(3)
C19 C18 C17 C16 -0.2(4)
C18 C17 C16 C15 0.5(3)
C20 C15 C16 C17 0.2(3)
C14 C15 C16 C17 -177.33(19)
C15 C14 N2 H3P' -6(4)
C15 C14 N2 C13 -176.83(16)
C12 C13 N2 H3P' 172(4)
C8 C13 N2 H3P' -8(4)
C12 C13 N2 C14 -18.1(3)
C8 C13 N2 C14 162.72(17)
C15 C20 O3 H3P 0(3)
C19 C20 O3 H3P -180(3)
